data_7108828
loop_
_publ_author_name
'Meera Mohankumar'
'Michel Holler'
'Michel Schmitt'
'Jean-Pierre Sauvage'
'Jean-Francois Nierengarten'

_publ_section_title
;
 Dynamic topomerization of Cu(I)=complexed pseudorotaxanes
;
_journal_name_full Chem.Commun.
_journal_page_first 1261
_journal_paper_doi 10.1039/c2cc37724a
_journal_volume 49
_journal_year 2012
_chemical_formula_moiety 'C66 H70 Cu N2 O7 P2, B F4'
_chemical_formula_sum 'C66 H70 B Cu F4 N2 O7 P2'
_chemical_formula_weight 1215.53
_chemical_name_systematic
;
?
;
_space_group_IT_number 2
_symmetry_cell_setting triclinic
_symmetry_space_group_name_Hall '-P 1'
_symmetry_space_group_name_H-M 'P -1'
_atom_sites_solution_hydrogens geom
_atom_sites_solution_primary direct
_atom_sites_solution_secondary difmap
_audit_creation_method SHELXL-97
_cell_angle_alpha 78.7330(10)
_cell_angle_beta 72.8980(10)
_cell_angle_gamma 83.9640(10)
_cell_formula_units_Z 2
_cell_length_a 13.6380(5)
_cell_length_b 14.9398(5)
_cell_length_c 15.6669(6)
_cell_measurement_reflns_used 9946
_cell_measurement_temperature 173(2)
_cell_measurement_theta_max 29.54
_cell_measurement_theta_min 2.76
_cell_volume 2988.29(19)
_computing_cell_refinement 'Bruker SAINT'
_computing_data_collection 'Bruker APEX2'
_computing_data_reduction 'Bruker SAINT'
_computing_molecular_graphics 'Bruker SHELXTL'
_computing_publication_material 'Bruker SHELXTL'
_computing_structure_refinement 'SHELXL-97 (Sheldrick, 2008)'
_computing_structure_solution 'SHELXS-97 (Sheldrick, 2008)'
_diffrn_ambient_temperature 173(2)
_diffrn_measured_fraction_theta_full 0.993
_diffrn_measured_fraction_theta_max 0.993
_diffrn_measurement_device_type 'Bruker APEX-II CCD'
_diffrn_measurement_method '\f and \w scans'
_diffrn_radiation_monochromator graphite
_diffrn_radiation_source 'fine-focus sealed tube'
_diffrn_radiation_type MoK\a
_diffrn_radiation_wavelength 0.71073
_diffrn_reflns_av_R_equivalents 0.0385
_diffrn_reflns_av_sigmaI/netI 0.0609
_diffrn_reflns_limit_h_max 18
_diffrn_reflns_limit_h_min -19
_diffrn_reflns_limit_k_max 21
_diffrn_reflns_limit_k_min -21
_diffrn_reflns_limit_l_max 22
_diffrn_reflns_limit_l_min -22
_diffrn_reflns_number 47180
_diffrn_reflns_theta_full 30.09
_diffrn_reflns_theta_max 30.09
_diffrn_reflns_theta_min 2.04
_exptl_absorpt_coefficient_mu 0.487
_exptl_absorpt_correction_T_max 0.9088
_exptl_absorpt_correction_T_min 0.8676
_exptl_absorpt_correction_type multi-scan
_exptl_absorpt_process_details sadabs
_exptl_crystal_colour green
_exptl_crystal_density_diffrn 1.351
_exptl_crystal_density_method 'not measured'
_exptl_crystal_description prism
_exptl_crystal_F_000 1272
_exptl_crystal_size_max 0.30
_exptl_crystal_size_mid 0.25
_exptl_crystal_size_min 0.20
_refine_diff_density_max 3.826
_refine_diff_density_min -1.996
_refine_diff_density_rms 0.196
_refine_ls_extinction_method none
_refine_ls_goodness_of_fit_ref 1.484
_refine_ls_hydrogen_treatment constr
_refine_ls_matrix_type full
_refine_ls_number_parameters 634
_refine_ls_number_reflns 17435
_refine_ls_number_restraints 1
_refine_ls_restrained_S_all 1.484
_refine_ls_R_factor_all 0.1788
_refine_ls_R_factor_gt 0.1250
_refine_ls_shift/su_max 0.000
_refine_ls_shift/su_mean 0.000
_refine_ls_structure_factor_coef Fsqd
_refine_ls_weighting_details 'calc w=1/[\s^2^(Fo^2^)+(0.2000P)^2^+0.0000P] where P=(Fo^2^+2Fc^2^)/3'
_refine_ls_weighting_scheme calc
_refine_ls_wR_factor_gt 0.3530
_refine_ls_wR_factor_ref 0.4038
_reflns_number_gt 10675
_reflns_number_total 17435
_reflns_threshold_expression I>2\s(I)
_cod_data_source_file c2cc37724a.txt
_cod_data_source_block jfnmm120521
_cod_database_code 7108828

loop_
_symmetry_equiv_pos_as_xyz
'x, y, z'
'-x, -y, -z'

loop_
_atom_site_label
_atom_site_type_symbol
_atom_site_fract_x
_atom_site_fract_y
_atom_site_fract_z
_atom_site_U_iso_or_equiv
_atom_site_adp_type
_atom_site_occupancy
_atom_site_symmetry_multiplicity
_atom_site_calc_flag
_atom_site_refinement_flags
C1 C 0.7353(5) 0.7195(4) 0.9406(4) 0.0374(12) Uani 1 1 d .
C2 C 0.7683(5) 0.6793(5) 1.0170(4) 0.0514(16) Uani 1 1 d .
H2 H 0.7477 0.7068 1.0697 0.062 Uiso 1 1 calc R
C3 C 0.8279(6) 0.6033(6) 1.0162(4) 0.060(2) Uani 1 1 d .
H3 H 0.8507 0.5777 1.0680 0.072 Uiso 1 1 calc R
C4 C 0.8579(5) 0.5601(5) 0.9393(4) 0.0478(16) Uani 1 1 d .
C5 C 0.9168(5) 0.4744(6) 0.9359(5) 0.064(2) Uani 1 1 d .
H5 H 0.9336 0.4421 0.9887 0.077 Uiso 1 1 calc R
C6 C 0.9485(5) 0.4394(4) 0.8581(5) 0.0546(18) Uani 1 1 d .
H6 H 0.9898 0.3841 0.8560 0.065 Uiso 1 1 calc R
C7 C 0.9205(4) 0.4849(4) 0.7802(4) 0.0412(13) Uani 1 1 d .
C8 C 0.9510(5) 0.4494(4) 0.6986(5) 0.0430(14) Uani 1 1 d .
H8 H 0.9936 0.3950 0.6942 0.052 Uiso 1 1 calc R
C9 C 0.9189(4) 0.4943(4) 0.6260(4) 0.0376(12) Uani 1 1 d .
H9 H 0.9419 0.4727 0.5699 0.045 Uiso 1 1 calc R
C10 C 0.8514(4) 0.5728(3) 0.6342(4) 0.0313(10) Uani 1 1 d .
C11 C 0.8568(4) 0.5652(3) 0.7820(3) 0.0300(10) Uani 1 1 d .
C12 C 0.8256(4) 0.6044(4) 0.8638(4) 0.0324(11) Uani 1 1 d .
C13 C 0.6612(6) 0.7990(4) 0.9456(4) 0.0509(17) Uani 1 1 d .
H13A H 0.6497 0.8210 0.8853 0.061 Uiso 1 1 calc R
H13B H 0.6903 0.8491 0.9620 0.061 Uiso 1 1 calc R
C14 C 0.5593(6) 0.7755(6) 1.0150(5) 0.0584(19) Uani 1 1 d .
H14A H 0.5712 0.7510 1.0748 0.070 Uiso 1 1 calc R
H14B H 0.5286 0.7274 0.9971 0.070 Uiso 1 1 calc R
C15 C 0.4848(9) 0.8592(9) 1.0228(9) 0.1068(12) Uani 1 1 d .
H15A H 0.5148 0.9065 1.0424 0.128 Uiso 1 1 calc R
H15B H 0.4749 0.8848 0.9625 0.128 Uiso 1 1 calc R
C16 C 0.3248(10) 0.9165(9) 1.0872(9) 0.1068(12) Uani 1 1 d .
H16A H 0.3589 0.9687 1.0946 0.128 Uiso 1 1 calc R
H16B H 0.2681 0.9009 1.1431 0.128 Uiso 1 1 calc R
C17 C 0.2776(10) 0.9480(9) 1.0058(9) 0.1068(12) Uani 1 1 d .
H17A H 0.2367 1.0065 1.0115 0.128 Uiso 1 1 calc R
H17B H 0.3322 0.9559 0.9474 0.128 Uiso 1 1 calc R
C18 C 0.1361(10) 0.9003(9) 0.9648(9) 0.1068(12) Uani 1 1 d .
H18A H 0.0927 0.9513 0.9907 0.128 Uiso 1 1 calc R
H18B H 0.1713 0.9241 0.9007 0.128 Uiso 1 1 calc R
C19 C 0.0750(10) 0.8356(9) 0.9670(9) 0.1068(12) Uani 1 1 d .
H19A H 0.0165 0.8655 0.9450 0.128 Uiso 1 1 calc R
H19B H 0.0466 0.8067 1.0310 0.128 Uiso 1 1 calc R
C20 C 0.1219(10) 0.7641(9) 0.8290(8) 0.1068(12) Uani 1 1 d .
H20A H 0.1396 0.8276 0.8002 0.128 Uiso 1 1 calc R
H20B H 0.0487 0.7600 0.8328 0.128 Uiso 1 1 calc R
C21 C 0.1842(10) 0.7023(9) 0.7590(9) 0.1068(12) Uani 1 1 d .
H21A H 0.1867 0.7341 0.6967 0.128 Uiso 1 1 calc R
H21B H 0.2555 0.6915 0.7634 0.128 Uiso 1 1 calc R
C22 C 0.1362(10) 0.6136(9) 0.7764(9) 0.1068(12) Uani 1 1 d .
H22A H 0.1274 0.5845 0.8405 0.128 Uiso 1 1 calc R
H22B H 0.0674 0.6240 0.7660 0.128 Uiso 1 1 calc R
C23 C 0.1993(10) 0.5534(9) 0.7175(9) 0.1068(12) Uani 1 1 d .
H23A H 0.1635 0.4967 0.7254 0.128 Uiso 1 1 calc R
H23B H 0.2125 0.5838 0.6533 0.128 Uiso 1 1 calc R
C24 C 0.3443(10) 0.4581(9) 0.6959(9) 0.1068(12) Uani 1 1 d .
H24A H 0.3692 0.4786 0.6296 0.128 Uiso 1 1 calc R
H24B H 0.2983 0.4074 0.7076 0.128 Uiso 1 1 calc R
C25 C 0.4375(10) 0.4243(9) 0.7351(9) 0.1068(12) Uani 1 1 d .
H25A H 0.4730 0.4787 0.7355 0.128 Uiso 1 1 calc R
H25B H 0.4101 0.3946 0.7990 0.128 Uiso 1 1 calc R
C26 C 0.5824(10) 0.3327(9) 0.7316(9) 0.1068(12) Uani 1 1 d .
H26A H 0.6156 0.2789 0.7041 0.128 Uiso 1 1 calc R
H26B H 0.5515 0.3107 0.7971 0.128 Uiso 1 1 calc R
C27 C 0.6654(6) 0.3981(7) 0.7214(6) 0.071(2) Uani 1 1 d .
H27A H 0.6336 0.4515 0.7501 0.085 Uiso 1 1 calc R
H27B H 0.7156 0.3668 0.7534 0.085 Uiso 1 1 calc R
C28 C 0.6786(6) 0.5062(5) 0.5770(6) 0.0591(19) Uani 1 1 d .
H28A H 0.6336 0.5457 0.6182 0.071 Uiso 1 1 calc R
H28B H 0.6371 0.4857 0.5428 0.071 Uiso 1 1 calc R
C29 C 0.7654(5) 0.5591(4) 0.5126(4) 0.0436(14) Uani 1 1 d .
H29A H 0.7403 0.5981 0.4638 0.052 Uiso 1 1 calc R
H29B H 0.8195 0.5157 0.4843 0.052 Uiso 1 1 calc R
C30 C 0.8124(5) 0.6189(3) 0.5561(4) 0.0363(12) Uani 1 1 d .
H30A H 0.8702 0.6496 0.5088 0.044 Uiso 1 1 calc R
H30B H 0.7603 0.6671 0.5770 0.044 Uiso 1 1 calc R
C31 C 0.5194(4) 0.8846(4) 0.7386(3) 0.0307(10) Uani 1 1 d .
C32 C 0.4229(4) 0.9096(4) 0.7220(4) 0.0398(13) Uani 1 1 d .
H32 H 0.3883 0.8661 0.7063 0.048 Uiso 1 1 calc R
C33 C 0.3787(5) 0.9950(5) 0.7282(4) 0.0515(17) Uani 1 1 d .
H33 H 0.3127 1.0098 0.7190 0.062 Uiso 1 1 calc R
C34 C 0.4299(5) 1.0609(4) 0.7478(4) 0.0443(14) Uani 1 1 d .
H34 H 0.3994 1.1207 0.7512 0.053 Uiso 1 1 calc R
C35 C 0.5257(5) 1.0384(4) 0.7625(4) 0.0399(13) Uani 1 1 d .
H35 H 0.5614 1.0828 0.7759 0.048 Uiso 1 1 calc R
C36 C 0.5692(4) 0.9500(3) 0.7574(3) 0.0308(10) Uani 1 1 d .
H36 H 0.6349 0.9350 0.7672 0.037 Uiso 1 1 calc R
C37 C 0.4889(4) 0.6938(4) 0.8235(4) 0.0385(12) Uani 1 1 d .
C38 C 0.5240(8) 0.6030(4) 0.8397(5) 0.069(3) Uani 1 1 d .
H38 H 0.5890 0.5842 0.8033 0.082 Uiso 1 1 calc R
C39 C 0.4674(10) 0.5395(6) 0.9070(5) 0.093(4) Uani 1 1 d .
H39 H 0.4924 0.4777 0.9163 0.112 Uiso 1 1 calc R
C40 C 0.3736(9) 0.5670(8) 0.9609(7) 0.091(3) Uani 1 1 d .
H40 H 0.3324 0.5240 1.0067 0.109 Uiso 1 1 calc R
C41 C 0.3406(6) 0.6575(11) 0.9473(7) 0.106(5) Uani 1 1 d .
H41 H 0.2779 0.6773 0.9862 0.127 Uiso 1 1 calc R
C42 C 0.3973(5) 0.7205(6) 0.8777(5) 0.060(2) Uani 1 1 d .
H42 H 0.3720 0.7823 0.8680 0.071 Uiso 1 1 calc R
C43 C 0.5545(4) 0.7483(3) 0.6282(4) 0.0301(10) Uani 1 1 d .
C44 C 0.4733(5) 0.6978(4) 0.6266(4) 0.0407(13) Uani 1 1 d .
H44 H 0.4270 0.6716 0.6820 0.049 Uiso 1 1 calc R
C45 C 0.4607(6) 0.6864(4) 0.5455(5) 0.0466(15) Uani 1 1 d .
H45 H 0.4056 0.6526 0.5452 0.056 Uiso 1 1 calc R
C46 C 0.5280(6) 0.7240(4) 0.4640(5) 0.0490(16) Uani 1 1 d .
H46 H 0.5189 0.7157 0.4083 0.059 Uiso 1 1 calc R
C47 C 0.6094(5) 0.7742(4) 0.4635(4) 0.0398(13) Uani 1 1 d .
H47 H 0.6561 0.7995 0.4079 0.048 Uiso 1 1 calc R
C48 C 0.6205(4) 0.7863(3) 0.5447(3) 0.0297(10) Uani 1 1 d .
C49 C 0.7082(4) 0.9172(3) 0.5463(3) 0.0294(10) Uani 1 1 d .
C50 C 0.6462(4) 0.9819(4) 0.5096(4) 0.0345(11) Uani 1 1 d .
H50 H 0.5970 0.9640 0.4850 0.041 Uiso 1 1 calc R
C51 C 0.6557(5) 1.0740(4) 0.5085(4) 0.0410(13) Uani 1 1 d .
H51 H 0.6132 1.1193 0.4830 0.049 Uiso 1 1 calc R
C52 C 0.7281(5) 1.0993(4) 0.5451(4) 0.0396(13) Uani 1 1 d .
H52 H 0.7345 1.1621 0.5446 0.048 Uiso 1 1 calc R
C53 C 0.7910(4) 1.0339(3) 0.5821(4) 0.0343(11) Uani 1 1 d .
H53 H 0.8406 1.0521 0.6061 0.041 Uiso 1 1 calc R
C54 C 0.7814(4) 0.9415(3) 0.5843(3) 0.0257(9) Uani 1 1 d .
C55 C 0.9466(4) 0.8035(3) 0.5495(3) 0.0279(10) Uani 1 1 d .
C56 C 1.0194(4) 0.7365(3) 0.5714(4) 0.0370(12) Uani 1 1 d .
H56 H 1.0180 0.7157 0.6330 0.044 Uiso 1 1 calc R
C57 C 1.0933(5) 0.7004(4) 0.5038(5) 0.0440(14) Uani 1 1 d .
H57 H 1.1429 0.6556 0.5193 0.053 Uiso 1 1 calc R
C58 C 1.0956(5) 0.7286(4) 0.4148(5) 0.0503(16) Uani 1 1 d .
H58 H 1.1469 0.7036 0.3688 0.060 Uiso 1 1 calc R
C59 C 1.0239(5) 0.7929(4) 0.3918(4) 0.0408(13) Uani 1 1 d .
H59 H 1.0253 0.8119 0.3300 0.049 Uiso 1 1 calc R
C60 C 0.9494(4) 0.8303(3) 0.4588(3) 0.0336(11) Uani 1 1 d .
H60 H 0.8998 0.8747 0.4424 0.040 Uiso 1 1 calc R
C61 C 0.9262(4) 0.9067(3) 0.6892(3) 0.0305(10) Uani 1 1 d .
C62 C 1.0284(5) 0.9265(4) 0.6479(4) 0.0446(14) Uani 1 1 d .
H62 H 1.0623 0.9085 0.5912 0.053 Uiso 1 1 calc R
C63 C 1.0815(6) 0.9716(5) 0.6871(5) 0.0545(18) Uani 1 1 d .
H63 H 1.1520 0.9821 0.6582 0.065 Uiso 1 1 calc R
C64 C 1.0348(7) 1.0015(5) 0.7671(6) 0.063(2) Uani 1 1 d .
H64 H 1.0715 1.0327 0.7943 0.075 Uiso 1 1 calc R
C65 C 0.9338(7) 0.9850(5) 0.8063(6) 0.062(2) Uani 1 1 d .
H65 H 0.8994 1.0085 0.8602 0.075 Uiso 1 1 calc R
C66 C 0.8789(6) 0.9362(6) 0.7721(5) 0.0585(19) Uani 1 1 d .
H66 H 0.8099 0.9225 0.8041 0.070 Uiso 1 1 calc R
N1 N 0.7653(3) 0.6833(3) 0.8630(3) 0.0297(9) Uani 1 1 d .
N2 N 0.8219(3) 0.6086(3) 0.7098(3) 0.0263(8) Uani 1 1 d .
O1 O 0.7079(3) 0.8254(2) 0.5462(2) 0.0302(7) Uani 1 1 d .
O2 O 0.3978(5) 0.8399(6) 1.0792(5) 0.0949(9) Uani 1 1 d .
O3 O 0.2112(5) 0.8733(6) 1.0115(5) 0.0949(9) Uani 1 1 d .
O4 O 0.1258(5) 0.7558(6) 0.9090(5) 0.0949(9) Uani 1 1 d .
O5 O 0.2884(5) 0.5332(6) 0.7389(5) 0.0949(9) Uani 1 1 d .
O6 O 0.5055(5) 0.3680(6) 0.6937(5) 0.0949(9) Uani 1 1 d .
O7 O 0.7176(5) 0.4287(6) 0.6289(5) 0.0949(9) Uani 1 1 d .
B1 B 0.8323(11) 0.7819(11) 0.2170(14) 0.152(9) Uani 1 1 d D
F1 F 0.8508(7) 0.8539(7) 0.1349(6) 0.1496(16) Uani 1 1 d .
F2 F 0.7379(7) 0.7602(7) 0.2104(6) 0.1496(16) Uani 1 1 d .
F3 F 0.9387(7) 0.7766(6) 0.1971(6) 0.1496(16) Uani 1 1 d D
F4 F 0.8025(7) 0.8405(6) 0.2793(6) 0.1496(16) Uani 1 1 d .
P1 P 0.57776(10) 0.76805(8) 0.73296(8) 0.0272(3) Uani 1 1 d .
P2 P 0.84996(9) 0.84764(8) 0.64170(8) 0.0241(3) Uani 1 1 d .
Cu1 Cu 0.74495(4) 0.73724(4) 0.73510(4) 0.0258(2) Uani 1 1 d .

loop_
_atom_site_aniso_label
_atom_site_aniso_U_11
_atom_site_aniso_U_22
_atom_site_aniso_U_33
_atom_site_aniso_U_23
_atom_site_aniso_U_13
_atom_site_aniso_U_12
C1 0.039(3) 0.037(3) 0.032(3) -0.005(2) -0.006(2) 0.000(2)
C2 0.043(3) 0.077(5) 0.030(3) -0.002(3) -0.010(3) 0.005(3)
C3 0.048(4) 0.086(5) 0.038(3) 0.005(3) -0.020(3) 0.017(4)
C4 0.032(3) 0.059(4) 0.039(3) 0.010(3) -0.007(2) 0.012(3)
C5 0.044(4) 0.073(5) 0.053(4) 0.022(3) -0.012(3) 0.024(4)
C6 0.042(3) 0.041(3) 0.068(4) 0.011(3) -0.016(3) 0.019(3)
C7 0.027(3) 0.034(3) 0.054(3) 0.006(2) -0.010(2) 0.007(2)
C8 0.033(3) 0.025(2) 0.067(4) -0.009(2) -0.011(3) 0.010(2)
C9 0.033(3) 0.025(2) 0.052(3) -0.010(2) -0.009(2) 0.007(2)
C10 0.026(2) 0.019(2) 0.044(3) -0.0008(18) -0.005(2) -0.0014(18)
C11 0.020(2) 0.026(2) 0.039(3) 0.0028(19) -0.007(2) -0.0001(18)
C12 0.019(2) 0.035(3) 0.036(3) 0.007(2) -0.0054(19) -0.001(2)
C13 0.078(5) 0.041(3) 0.029(3) -0.008(2) -0.011(3) 0.012(3)
C14 0.051(4) 0.073(5) 0.047(4) -0.007(3) -0.016(3) 0.020(4)
C15 0.096(3) 0.126(3) 0.108(2) -0.043(2) -0.042(2) 0.035(2)
C16 0.096(3) 0.126(3) 0.108(2) -0.043(2) -0.042(2) 0.035(2)
C17 0.096(3) 0.126(3) 0.108(2) -0.043(2) -0.042(2) 0.035(2)
C18 0.096(3) 0.126(3) 0.108(2) -0.043(2) -0.042(2) 0.035(2)
C19 0.096(3) 0.126(3) 0.108(2) -0.043(2) -0.042(2) 0.035(2)
C20 0.096(3) 0.126(3) 0.108(2) -0.043(2) -0.042(2) 0.035(2)
C21 0.096(3) 0.126(3) 0.108(2) -0.043(2) -0.042(2) 0.035(2)
C22 0.096(3) 0.126(3) 0.108(2) -0.043(2) -0.042(2) 0.035(2)
C23 0.096(3) 0.126(3) 0.108(2) -0.043(2) -0.042(2) 0.035(2)
C24 0.096(3) 0.126(3) 0.108(2) -0.043(2) -0.042(2) 0.035(2)
C25 0.096(3) 0.126(3) 0.108(2) -0.043(2) -0.042(2) 0.035(2)
C26 0.096(3) 0.126(3) 0.108(2) -0.043(2) -0.042(2) 0.035(2)
C27 0.052(4) 0.101(7) 0.066(5) -0.034(5) -0.008(4) -0.011(5)
C28 0.045(4) 0.040(3) 0.092(6) -0.016(3) -0.018(4) 0.006(3)
C29 0.048(4) 0.029(3) 0.056(4) -0.015(2) -0.016(3) 0.006(3)
C30 0.046(3) 0.021(2) 0.042(3) -0.0090(19) -0.013(2) 0.007(2)
C31 0.026(2) 0.033(2) 0.028(2) -0.0042(19) -0.0048(19) 0.008(2)
C32 0.032(3) 0.047(3) 0.047(3) -0.016(2) -0.021(2) 0.010(2)
C33 0.040(3) 0.062(4) 0.053(4) -0.016(3) -0.019(3) 0.028(3)
C34 0.049(4) 0.035(3) 0.045(3) -0.009(2) -0.013(3) 0.014(3)
C35 0.052(4) 0.034(3) 0.031(3) -0.005(2) -0.011(2) 0.008(3)
C36 0.032(3) 0.030(2) 0.028(2) -0.0039(18) -0.009(2) 0.006(2)
C37 0.031(3) 0.049(3) 0.033(3) -0.003(2) -0.006(2) -0.007(2)
C38 0.098(7) 0.034(3) 0.051(4) -0.007(3) 0.018(4) -0.013(4)
C39 0.151(11) 0.062(5) 0.050(4) -0.007(4) 0.016(5) -0.064(6)
C40 0.096(8) 0.105(8) 0.071(6) 0.025(5) -0.026(6) -0.066(7)
C41 0.030(4) 0.200(14) 0.068(6) 0.015(7) 0.001(4) -0.032(6)
C42 0.027(3) 0.081(5) 0.053(4) 0.013(3) -0.001(3) 0.003(3)
C43 0.025(2) 0.028(2) 0.039(3) -0.0047(19) -0.013(2) 0.0021(19)
C44 0.040(3) 0.040(3) 0.048(3) -0.007(2) -0.020(3) -0.005(2)
C45 0.055(4) 0.029(3) 0.068(4) -0.013(3) -0.032(3) -0.006(3)
C46 0.063(4) 0.041(3) 0.060(4) -0.026(3) -0.039(3) 0.014(3)
C47 0.044(3) 0.039(3) 0.038(3) -0.008(2) -0.016(3) 0.009(3)
C48 0.030(2) 0.022(2) 0.036(2) -0.0042(18) -0.011(2) 0.0058(19)
C49 0.025(2) 0.028(2) 0.028(2) 0.0011(17) 0.0003(19) 0.0006(19)
C50 0.032(3) 0.031(2) 0.035(3) 0.000(2) -0.009(2) 0.006(2)
C51 0.040(3) 0.026(2) 0.049(3) 0.003(2) -0.011(3) 0.010(2)
C52 0.035(3) 0.023(2) 0.052(3) 0.001(2) -0.005(2) 0.004(2)
C53 0.034(3) 0.024(2) 0.039(3) -0.0014(19) -0.006(2) 0.003(2)
C54 0.022(2) 0.021(2) 0.029(2) -0.0002(16) -0.0040(18) 0.0028(17)
C55 0.024(2) 0.019(2) 0.037(2) -0.0041(17) -0.0044(19) -0.0002(18)
C56 0.033(3) 0.026(2) 0.047(3) -0.001(2) -0.009(2) 0.005(2)
C57 0.030(3) 0.026(2) 0.066(4) -0.009(2) -0.004(3) 0.011(2)
C58 0.036(3) 0.039(3) 0.070(4) -0.026(3) 0.005(3) 0.002(3)
C59 0.041(3) 0.035(3) 0.042(3) -0.012(2) -0.001(2) 0.001(2)
C60 0.036(3) 0.029(2) 0.031(2) -0.0057(19) -0.005(2) 0.005(2)
C61 0.033(3) 0.026(2) 0.034(2) -0.0030(18) -0.014(2) 0.002(2)
C62 0.051(4) 0.047(3) 0.038(3) 0.004(2) -0.015(3) -0.023(3)
C63 0.053(4) 0.059(4) 0.056(4) 0.012(3) -0.025(3) -0.034(3)
C64 0.084(6) 0.037(3) 0.094(6) -0.014(3) -0.065(5) 0.003(3)
C65 0.066(5) 0.061(4) 0.077(5) -0.039(4) -0.033(4) 0.015(4)
C66 0.044(4) 0.081(5) 0.062(4) -0.046(4) -0.017(3) 0.018(4)
N1 0.026(2) 0.030(2) 0.030(2) -0.0003(16) -0.0065(17) -0.0015(17)
N2 0.0223(19) 0.0179(17) 0.035(2) -0.0003(15) -0.0046(16) -0.0030(15)
O1 0.0298(18) 0.0259(16) 0.0346(18) -0.0042(13) -0.0119(15) 0.0059(14)
O2 0.0590(16) 0.135(3) 0.093(2) -0.0365(18) -0.0222(15) 0.0167(17)
O3 0.0590(16) 0.135(3) 0.093(2) -0.0365(18) -0.0222(15) 0.0167(17)
O4 0.0590(16) 0.135(3) 0.093(2) -0.0365(18) -0.0222(15) 0.0167(17)
O5 0.0590(16) 0.135(3) 0.093(2) -0.0365(18) -0.0222(15) 0.0167(17)
O6 0.0590(16) 0.135(3) 0.093(2) -0.0365(18) -0.0222(15) 0.0167(17)
O7 0.0590(16) 0.135(3) 0.093(2) -0.0365(18) -0.0222(15) 0.0167(17)
B1 0.095(11) 0.107(11) 0.196(17) -0.074(12) 0.094(11) -0.050(9)
F1 0.137(4) 0.143(3) 0.158(4) -0.052(3) -0.012(3) 0.008(3)
F2 0.137(4) 0.143(3) 0.158(4) -0.052(3) -0.012(3) 0.008(3)
F3 0.137(4) 0.143(3) 0.158(4) -0.052(3) -0.012(3) 0.008(3)
F4 0.137(4) 0.143(3) 0.158(4) -0.052(3) -0.012(3) 0.008(3)
P1 0.0228(6) 0.0275(6) 0.0303(6) -0.0044(5) -0.0074(5) 0.0016(5)
P2 0.0225(6) 0.0198(5) 0.0282(6) -0.0019(4) -0.0062(5) 0.0009(4)
Cu1 0.0250(3) 0.0209(3) 0.0290(3) -0.0008(2) -0.0073(2) 0.0022(2)

loop_
_atom_type_symbol
_atom_type_description
_atom_type_scat_dispersion_real
_atom_type_scat_dispersion_imag
_atom_type_scat_source
C C 0.0033 0.0016 'International Tables Vol C Tables 4.2.6.8 and 6.1.1.4'
H H 0.0000 0.0000 'International Tables Vol C Tables 4.2.6.8 and 6.1.1.4'
N N 0.0061 0.0033 'International Tables Vol C Tables 4.2.6.8 and 6.1.1.4'
O O 0.0106 0.0060 'International Tables Vol C Tables 4.2.6.8 and 6.1.1.4'
B B 0.0013 0.0007 'International Tables Vol C Tables 4.2.6.8 and 6.1.1.4'
F F 0.0171 0.0103 'International Tables Vol C Tables 4.2.6.8 and 6.1.1.4'
P P 0.1023 0.0942 'International Tables Vol C Tables 4.2.6.8 and 6.1.1.4'
Cu Cu 0.3201 1.2651 'International Tables Vol C Tables 4.2.6.8 and 6.1.1.4'

loop_
_geom_angle_atom_site_label_1
_geom_angle_atom_site_label_2
_geom_angle_atom_site_label_3
_geom_angle
N1 C1 C2 121.5(5)
N1 C1 C13 118.6(5)
C2 C1 C13 119.8(5)
C3 C2 C1 120.6(6)
C3 C2 H2 119.7
C1 C2 H2 119.7
C2 C3 C4 120.7(6)
C2 C3 H3 119.7
C4 C3 H3 119.7
C12 C4 C3 116.5(6)
C12 C4 C5 119.9(6)
C3 C4 C5 123.6(6)
C6 C5 C4 120.6(6)
C6 C5 H5 119.7
C4 C5 H5 119.7
C5 C6 C7 120.2(6)
C5 C6 H6 119.9
C7 C6 H6 119.9
C11 C7 C8 117.2(5)
C11 C7 C6 121.2(6)
C8 C7 C6 121.5(5)
C9 C8 C7 119.4(5)
C9 C8 H8 120.3
C7 C8 H8 120.3
C8 C9 C10 120.1(5)
C8 C9 H9 119.9
C10 C9 H9 119.9
N2 C10 C9 122.0(5)
N2 C10 C30 118.0(4)
C9 C10 C30 119.9(5)
N2 C11 C7 123.4(5)
N2 C11 C12 117.9(4)
C7 C11 C12 118.7(5)
N1 C12 C4 123.6(5)
N1 C12 C11 117.4(4)
C4 C12 C11 119.1(5)
C1 C13 C14 111.7(5)
C1 C13 H13A 109.3
C14 C13 H13A 109.3
C1 C13 H13B 109.3
C14 C13 H13B 109.3
H13A C13 H13B 107.9
C13 C14 C15 111.3(8)
C13 C14 H14A 109.4
C15 C14 H14A 109.4
C13 C14 H14B 109.4
C15 C14 H14B 109.4
H14A C14 H14B 108.0
O2 C15 C14 112.0(11)
O2 C15 H15A 109.2
C14 C15 H15A 109.2
O2 C15 H15B 109.2
C14 C15 H15B 109.2
H15A C15 H15B 107.9
O2 C16 C17 115.5(9)
O2 C16 H16A 108.4
C17 C16 H16A 108.4
O2 C16 H16B 108.4
C17 C16 H16B 108.4
H16A C16 H16B 107.5
O3 C17 C16 104.6(10)
O3 C17 H17A 110.8
C16 C17 H17A 110.8
O3 C17 H17B 110.8
C16 C17 H17B 110.8
H17A C17 H17B 108.9
C19 C18 O3 115.9(12)
C19 C18 H18A 108.3
O3 C18 H18A 108.3
C19 C18 H18B 108.3
O3 C18 H18B 108.3
H18A C18 H18B 107.4
C18 C19 O4 116.9(11)
C18 C19 H19A 108.1
O4 C19 H19A 108.1
C18 C19 H19B 108.1
O4 C19 H19B 108.1
H19A C19 H19B 107.3
O4 C20 C21 125.3(10)
O4 C20 H20A 106.0
C21 C20 H20A 106.0
O4 C20 H20B 106.0
C21 C20 H20B 106.0
H20A C20 H20B 106.3
C22 C21 C20 110.8(11)
C22 C21 H21A 109.5
C20 C21 H21A 109.5
C22 C21 H21B 109.5
C20 C21 H21B 109.5
H21A C21 H21B 108.1
C23 C22 C21 110.7(12)
C23 C22 H22A 109.5
C21 C22 H22A 109.5
C23 C22 H22B 109.5
C21 C22 H22B 109.5
H22A C22 H22B 108.1
O5 C23 C22 108.5(10)
O5 C23 H23A 110.0
C22 C23 H23A 110.0
O5 C23 H23B 110.0
C22 C23 H23B 110.0
H23A C23 H23B 108.4
O5 C24 C25 109.3(9)
O5 C24 H24A 109.8
C25 C24 H24A 109.8
O5 C24 H24B 109.8
C25 C24 H24B 109.8
H24A C24 H24B 108.3
O6 C25 C24 117.3(10)
O6 C25 H25A 108.0
C24 C25 H25A 108.0
O6 C25 H25B 108.0
C24 C25 H25B 108.0
H25A C25 H25B 107.2
O6 C26 C27 115.6(11)
O6 C26 H26A 108.4
C27 C26 H26A 108.4
O6 C26 H26B 108.4
C27 C26 H26B 108.4
H26A C26 H26B 107.4
O7 C27 C26 111.8(8)
O7 C27 H27A 109.3
C26 C27 H27A 109.3
O7 C27 H27B 109.3
C26 C27 H27B 109.3
H27A C27 H27B 107.9
O7 C28 C29 110.0(6)
O7 C28 H28A 109.7
C29 C28 H28A 109.7
O7 C28 H28B 109.7
C29 C28 H28B 109.7
H28A C28 H28B 108.2
C28 C29 C30 114.0(6)
C28 C29 H29A 108.7
C30 C29 H29A 108.7
C28 C29 H29B 108.7
C30 C29 H29B 108.7
H29A C29 H29B 107.6
C10 C30 C29 116.9(4)
C10 C30 H30A 108.1
C29 C30 H30A 108.1
C10 C30 H30B 108.1
C29 C30 H30B 108.1
H30A C30 H30B 107.3
C36 C31 C32 117.9(5)
C36 C31 P1 120.9(4)
C32 C31 P1 121.2(4)
C33 C32 C31 121.2(6)
C33 C32 H32 119.4
C31 C32 H32 119.4
C32 C33 C34 120.3(6)
C32 C33 H33 119.8
C34 C33 H33 119.8
C35 C34 C33 119.5(5)
C35 C34 H34 120.2
C33 C34 H34 120.2
C34 C35 C36 119.4(6)
C34 C35 H35 120.3
C36 C35 H35 120.3
C31 C36 C35 121.6(5)
C31 C36 H36 119.2
C35 C36 H36 119.2
C42 C37 C38 118.6(6)
C42 C37 P1 126.3(5)
C38 C37 P1 115.1(5)
C39 C38 C37 121.9(8)
C39 C38 H38 119.0
C37 C38 H38 119.0
C38 C39 C40 119.1(9)
C38 C39 H39 120.5
C40 C39 H39 120.5
C41 C40 C39 119.1(8)
C41 C40 H40 120.4
C39 C40 H40 120.4
C40 C41 C42 121.2(9)
C40 C41 H41 119.4
C42 C41 H41 119.4
C37 C42 C41 120.0(8)
C37 C42 H42 120.0
C41 C42 H42 120.0
C48 C43 C44 117.7(5)
C48 C43 P1 118.3(4)
C44 C43 P1 124.0(4)
C45 C44 C43 120.5(6)
C45 C44 H44 119.7
C43 C44 H44 119.7
C44 C45 C46 120.4(6)
C44 C45 H45 119.8
C46 C45 H45 119.8
C45 C46 C47 120.3(6)
C45 C46 H46 119.8
C47 C46 H46 119.8
C48 C47 C46 118.9(6)
C48 C47 H47 120.6
C46 C47 H47 120.6
C47 C48 O1 119.5(5)
C47 C48 C43 122.2(5)
O1 C48 C43 117.6(4)
C50 C49 O1 123.7(5)
C50 C49 C54 121.6(5)
O1 C49 C54 114.7(4)
C49 C50 C51 119.7(5)
C49 C50 H50 120.1
C51 C50 H50 120.1
C50 C51 C52 119.5(5)
C50 C51 H51 120.2
C52 C51 H51 120.2
C53 C52 C51 120.8(5)
C53 C52 H52 119.6
C51 C52 H52 119.6
C52 C53 C54 120.1(5)
C52 C53 H53 119.9
C54 C53 H53 119.9
C53 C54 C49 118.2(4)
C53 C54 P2 124.6(4)
C49 C54 P2 117.0(3)
C60 C55 C56 118.2(5)
C60 C55 P2 123.4(4)
C56 C55 P2 118.4(4)
C57 C56 C55 120.4(5)
C57 C56 H56 119.8
C55 C56 H56 119.8
C58 C57 C56 120.5(5)
C58 C57 H57 119.7
C56 C57 H57 119.7
C57 C58 C59 120.2(5)
C57 C58 H58 119.9
C59 C58 H58 119.9
C58 C59 C60 120.1(6)
C58 C59 H59 119.9
C60 C59 H59 119.9
C59 C60 C55 120.6(5)
C59 C60 H60 119.7
C55 C60 H60 119.7
C62 C61 C66 117.2(6)
C62 C61 P2 124.4(4)
C66 C61 P2 118.5(5)
C63 C62 C61 121.6(6)
C63 C62 H62 119.2
C61 C62 H62 119.2
C64 C63 C62 121.2(7)
C64 C63 H63 119.4
C62 C63 H63 119.4
C65 C64 C63 117.5(6)
C65 C64 H64 121.2
C63 C64 H64 121.2
C64 C65 C66 123.4(7)
C64 C65 H65 118.3
C66 C65 H65 118.3
C65 C66 C61 119.1(7)
C65 C66 H66 120.5
C61 C66 H66 120.5
C1 N1 C12 117.1(4)
C1 N1 Cu1 129.6(4)
C12 N1 Cu1 113.1(3)
C10 N2 C11 117.8(4)
C10 N2 Cu1 130.6(3)
C11 N2 Cu1 110.9(3)
C49 O1 C48 121.1(4)
C15 O2 C16 113.7(11)
C18 O3 C17 113.4(9)
C20 O4 C19 119.6(9)
C23 O5 C24 110.2(8)
C25 O6 C26 117.6(9)
C27 O7 C28 121.0(7)
F4 B1 F3 103.3(13)
F4 B1 F2 102.0(9)
F3 B1 F2 154.6(14)
F4 B1 F1 96.3(11)
F3 B1 F1 83.7(8)
F2 B1 F1 94.3(16)
C37 P1 C43 103.9(3)
C37 P1 C31 104.9(3)
C43 P1 C31 100.6(2)
C37 P1 Cu1 112.54(19)
C43 P1 Cu1 113.14(17)
C31 P1 Cu1 119.93(18)
C61 P2 C55 102.8(2)
C61 P2 C54 103.3(2)
C55 P2 C54 104.3(2)
C61 P2 Cu1 119.00(17)
C55 P2 Cu1 112.42(16)
C54 P2 Cu1 113.44(16)
N1 Cu1 N2 79.78(16)
N1 Cu1 P1 114.99(12)
N2 Cu1 P1 120.98(12)
N1 Cu1 P2 119.17(13)
N2 Cu1 P2 106.52(11)
P1 Cu1 P2 111.98(5)

loop_
_geom_bond_atom_site_label_1
_geom_bond_atom_site_label_2
_geom_bond_distance
C1 N1 1.362(7)
C1 C2 1.406(8)
C1 C13 1.476(8)
C2 C3 1.324(10)
C2 H2 0.9500
C3 C4 1.414(10)
C3 H3 0.9500
C4 C12 1.404(7)
C4 C5 1.440(9)
C5 C6 1.355(11)
C5 H5 0.9500
C6 C7 1.412(8)
C6 H6 0.9500
C7 C11 1.405(7)
C7 C8 1.411(9)
C8 C9 1.367(8)
C8 H8 0.9500
C9 C10 1.415(7)
C9 H9 0.9500
C10 N2 1.332(7)
C10 C30 1.494(7)
C11 N2 1.375(6)
C11 C12 1.444(8)
C12 N1 1.365(6)
C13 C14 1.517(10)
C13 H13A 0.9900
C13 H13B 0.9900
C14 C15 1.528(13)
C14 H14A 0.9900
C14 H14B 0.9900
C15 O2 1.275(14)
C15 H15A 0.9900
C15 H15B 0.9900
C16 O2 1.436(12)
C16 C17 1.565(15)
C16 H16A 0.9900
C16 H16B 0.9900
C17 O3 1.483(15)
C17 H17A 0.9900
C17 H17B 0.9900
C18 C19 1.330(17)
C18 O3 1.408(13)
C18 H18A 0.9900
C18 H18B 0.9900
C19 O4 1.614(13)
C19 H19A 0.9900
C19 H19B 0.9900
C20 O4 1.252(12)
C20 C21 1.568(15)
C20 H20A 0.9900
C20 H20B 0.9900
C21 C22 1.481(18)
C21 H21A 0.9900
C21 H21B 0.9900
C22 C23 1.448(15)
C22 H22A 0.9900
C22 H22B 0.9900
C23 O5 1.343(13)
C23 H23A 0.9900
C23 H23B 0.9900
C24 O5 1.450(13)
C24 C25 1.566(15)
C24 H24A 0.9900
C24 H24B 0.9900
C25 O6 1.297(12)
C25 H25A 0.9900
C25 H25B 0.9900
C26 O6 1.364(12)
C26 C27 1.526(16)
C26 H26A 0.9900
C26 H26B 0.9900
C27 O7 1.421(11)
C27 H27A 0.9900
C27 H27B 0.9900
C28 O7 1.429(10)
C28 C29 1.492(10)
C28 H28A 0.9900
C28 H28B 0.9900
C29 C30 1.513(8)
C29 H29A 0.9900
C29 H29B 0.9900
C30 H30A 0.9900
C30 H30B 0.9900
C31 C36 1.369(8)
C31 C32 1.414(7)
C31 P1 1.844(5)
C32 C33 1.361(8)
C32 H32 0.9500
C33 C34 1.392(10)
C33 H33 0.9500
C34 C35 1.388(9)
C34 H34 0.9500
C35 C36 1.397(7)
C35 H35 0.9500
C36 H36 0.9500
C37 C42 1.358(9)
C37 C38 1.391(9)
C37 P1 1.835(6)
C38 C39 1.376(10)
C38 H38 0.9500
C39 C40 1.380(16)
C39 H39 0.9500
C40 C41 1.376(17)
C40 H40 0.9500
C41 C42 1.388(13)
C41 H41 0.9500
C42 H42 0.9500
C43 C48 1.403(7)
C43 C44 1.412(8)
C43 P1 1.843(5)
C44 C45 1.376(8)
C44 H44 0.9500
C45 C46 1.388(10)
C45 H45 0.9500
C46 C47 1.401(9)
C46 H46 0.9500
C47 C48 1.372(7)
C47 H47 0.9500
C48 O1 1.390(6)
C49 C50 1.370(7)
C49 O1 1.373(6)
C49 C54 1.412(7)
C50 C51 1.392(8)
C50 H50 0.9500
C51 C52 1.393(9)
C51 H51 0.9500
C52 C53 1.386(7)
C52 H52 0.9500
C53 C54 1.393(7)
C53 H53 0.9500
C54 P2 1.836(5)
C55 C60 1.390(7)
C55 C56 1.401(7)
C55 P2 1.824(5)
C56 C57 1.381(8)
C56 H56 0.9500
C57 C58 1.368(10)
C57 H57 0.9500
C58 C59 1.372(9)
C58 H58 0.9500
C59 C60 1.389(7)
C59 H59 0.9500
C60 H60 0.9500
C61 C62 1.390(8)
C61 C66 1.402(8)
C61 P2 1.822(5)
C62 C63 1.371(9)
C62 H62 0.9500
C63 C64 1.366(11)
C63 H63 0.9500
C64 C65 1.360(12)
C64 H64 0.9500
C65 C66 1.373(10)
C65 H65 0.9500
C66 H66 0.9500
N1 Cu1 2.095(4)
N2 Cu1 2.140(4)
B1 F4 1.382(16)
B1 F3 1.388(14)
B1 F2 1.398(19)
B1 F1 1.48(2)
P1 Cu1 2.2869(14)
P2 Cu1 2.2879(13)

loop_
_geom_torsion_atom_site_label_1
_geom_torsion_atom_site_label_2
_geom_torsion_atom_site_label_3
_geom_torsion_atom_site_label_4
_geom_torsion
N1 C1 C2 C3 -1.6(10)
C13 C1 C2 C3 174.2(7)
C1 C2 C3 C4 -1.3(12)
C2 C3 C4 C12 3.2(11)
C2 C3 C4 C5 -175.8(8)
C12 C4 C5 C6 5.2(11)
C3 C4 C5 C6 -175.8(7)
C4 C5 C6 C7 -2.6(12)
C5 C6 C7 C11 -2.0(10)
C5 C6 C7 C8 -179.0(7)
C11 C7 C8 C9 0.6(9)
C6 C7 C8 C9 177.7(6)
C7 C8 C9 C10 -3.2(9)
C8 C9 C10 N2 4.0(8)
C8 C9 C10 C30 -177.0(5)
C8 C7 C11 N2 1.6(8)
C6 C7 C11 N2 -175.5(5)
C8 C7 C11 C12 -178.8(5)
C6 C7 C11 C12 4.0(8)
C3 C4 C12 N1 -2.4(9)
C5 C4 C12 N1 176.6(6)
C3 C4 C12 C11 177.9(6)
C5 C4 C12 C11 -3.1(9)
N2 C11 C12 N1 -1.5(7)
C7 C11 C12 N1 178.9(5)
N2 C11 C12 C4 178.2(5)
C7 C11 C12 C4 -1.4(8)
N1 C1 C13 C14 113.6(6)
C2 C1 C13 C14 -62.4(8)
C1 C13 C14 C15 177.4(7)
C13 C14 C15 O2 178.2(8)
O2 C16 C17 O3 69.3(13)
O3 C18 C19 O4 -71.0(15)
O4 C20 C21 C22 78.4(17)
C20 C21 C22 C23 -174.4(10)
C21 C22 C23 O5 65.1(14)
O5 C24 C25 O6 -168.8(11)
O6 C26 C27 O7 -61.4(12)
O7 C28 C29 C30 -78.2(7)
N2 C10 C30 C29 -129.9(5)
C9 C10 C30 C29 51.1(7)
C28 C29 C30 C10 56.2(7)
C36 C31 C32 C33 -2.7(9)
P1 C31 C32 C33 178.5(5)
C31 C32 C33 C34 2.4(10)
C32 C33 C34 C35 -0.9(10)
C33 C34 C35 C36 -0.1(9)
C32 C31 C36 C35 1.6(8)
P1 C31 C36 C35 -179.6(4)
C34 C35 C36 C31 -0.3(8)
C42 C37 C38 C39 2.0(13)
P1 C37 C38 C39 178.2(8)
C37 C38 C39 C40 -1.0(15)
C38 C39 C40 C41 -1.7(16)
C39 C40 C41 C42 3.3(16)
C38 C37 C42 C41 -0.3(12)
P1 C37 C42 C41 -176.1(7)
C40 C41 C42 C37 -2.3(15)
C48 C43 C44 C45 0.4(8)
P1 C43 C44 C45 179.7(4)
C43 C44 C45 C46 0.3(9)
C44 C45 C46 C47 -0.2(9)
C45 C46 C47 C48 -0.7(8)
C46 C47 C48 O1 171.6(5)
C46 C47 C48 C43 1.5(8)
C44 C43 C48 C47 -1.4(7)
P1 C43 C48 C47 179.3(4)
C44 C43 C48 O1 -171.7(4)
P1 C43 C48 O1 9.1(6)
O1 C49 C50 C51 -176.5(5)
C54 C49 C50 C51 0.7(8)
C49 C50 C51 C52 -0.1(9)
C50 C51 C52 C53 0.2(9)
C51 C52 C53 C54 -0.8(9)
C52 C53 C54 C49 1.3(8)
C52 C53 C54 P2 -173.3(4)
C50 C49 C54 C53 -1.2(7)
O1 C49 C54 C53 176.2(4)
C50 C49 C54 P2 173.8(4)
O1 C49 C54 P2 -8.8(6)
C60 C55 C56 C57 1.8(8)
P2 C55 C56 C57 179.2(5)
C55 C56 C57 C58 -0.9(9)
C56 C57 C58 C59 -0.3(10)
C57 C58 C59 C60 0.6(10)
C58 C59 C60 C55 0.3(9)
C56 C55 C60 C59 -1.5(8)
P2 C55 C60 C59 -178.8(4)
C66 C61 C62 C63 1.2(9)
P2 C61 C62 C63 179.7(5)
C61 C62 C63 C64 -2.3(10)
C62 C63 C64 C65 0.0(11)
C63 C64 C65 C66 3.5(12)
C64 C65 C66 C61 -4.6(12)
C62 C61 C66 C65 2.1(10)
P2 C61 C66 C65 -176.5(6)
C2 C1 N1 C12 2.4(8)
C13 C1 N1 C12 -173.5(5)
C2 C1 N1 Cu1 -170.9(5)
C13 C1 N1 Cu1 13.2(8)
C4 C12 N1 C1 -0.3(8)
C11 C12 N1 C1 179.4(5)
C4 C12 N1 Cu1 174.0(5)
C11 C12 N1 Cu1 -6.2(6)
C9 C10 N2 C11 -1.8(7)
C30 C10 N2 C11 179.2(4)
C9 C10 N2 Cu1 167.4(4)
C30 C10 N2 Cu1 -11.6(7)
C7 C11 N2 C10 -1.0(7)
C12 C11 N2 C10 179.5(4)
C7 C11 N2 Cu1 -172.2(4)
C12 C11 N2 Cu1 8.2(5)
C50 C49 O1 C48 -27.5(7)
C54 C49 O1 C48 155.1(4)
C47 C48 O1 C49 95.6(6)
C43 C48 O1 C49 -93.9(5)
C14 C15 O2 C16 -178.9(8)
C17 C16 O2 C15 74.1(14)
C19 C18 O3 C17 179.3(11)
C16 C17 O3 C18 159.9(9)
C21 C20 O4 C19 168.1(12)
C18 C19 O4 C20 -92.3(14)
C22 C23 O5 C24 167.5(11)
C25 C24 O5 C23 -170.0(12)
C24 C25 O6 C26 -174.9(12)
C27 C26 O6 C25 -74.3(15)
C26 C27 O7 C28 86.4(11)
C29 C28 O7 C27 143.8(7)
C42 C37 P1 C43 -101.4(6)
C38 C37 P1 C43 82.7(6)
C42 C37 P1 C31 3.8(7)
C38 C37 P1 C31 -172.1(6)
C42 C37 P1 Cu1 135.8(6)
C38 C37 P1 Cu1 -40.1(6)
C48 C43 P1 C37 -171.8(4)
C44 C43 P1 C37 9.0(5)
C48 C43 P1 C31 79.8(4)
C44 C43 P1 C31 -99.4(5)
C48 C43 P1 Cu1 -49.4(4)
C44 C43 P1 Cu1 131.4(4)
C36 C31 P1 C37 118.0(4)
C32 C31 P1 C37 -63.2(5)
C36 C31 P1 C43 -134.4(4)
C32 C31 P1 C43 44.4(5)
C36 C31 P1 Cu1 -9.7(5)
C32 C31 P1 Cu1 169.1(4)
C62 C61 P2 C55 12.3(5)
C66 C61 P2 C55 -169.2(5)
C62 C61 P2 C54 -96.1(5)
C66 C61 P2 C54 82.5(5)
C62 C61 P2 Cu1 137.2(4)
C66 C61 P2 Cu1 -44.3(5)
C60 C55 P2 C61 -116.7(5)
C56 C55 P2 C61 66.0(4)
C60 C55 P2 C54 -9.1(5)
C56 C55 P2 C54 173.5(4)
C60 C55 P2 Cu1 114.2(4)
C56 C55 P2 Cu1 -63.1(4)
C53 C54 P2 C61 -0.2(5)
C49 C54 P2 C61 -174.9(4)
C53 C54 P2 C55 -107.3(5)
C49 C54 P2 C55 78.0(4)
C53 C54 P2 Cu1 130.0(4)
C49 C54 P2 Cu1 -44.7(4)
C1 N1 Cu1 N2 -178.5(5)
C12 N1 Cu1 N2 8.0(3)
C1 N1 Cu1 P1 -59.0(5)
C12 N1 Cu1 P1 127.6(3)
C1 N1 Cu1 P2 78.2(5)
C12 N1 Cu1 P2 -95.3(3)
C10 N2 Cu1 N1 -178.5(5)
C11 N2 Cu1 N1 -8.6(3)
C10 N2 Cu1 P1 68.4(5)
C11 N2 Cu1 P1 -121.7(3)
C10 N2 Cu1 P2 -60.9(5)
C11 N2 Cu1 P2 109.0(3)
C37 P1 Cu1 N1 -28.2(3)
C43 P1 Cu1 N1 -145.7(2)
C31 P1 Cu1 N1 95.8(2)
C37 P1 Cu1 N2 64.7(2)
C43 P1 Cu1 N2 -52.7(2)
C31 P1 Cu1 N2 -171.2(2)
C37 P1 Cu1 P2 -168.4(2)
C43 P1 Cu1 P2 74.17(18)
C31 P1 Cu1 P2 -44.36(19)
C61 P2 Cu1 N1 -15.3(2)
C55 P2 Cu1 N1 104.8(2)
C54 P2 Cu1 N1 -137.1(2)
C61 P2 Cu1 N2 -102.6(2)
C55 P2 Cu1 N2 17.5(2)
C54 P2 Cu1 N2 135.6(2)
C61 P2 Cu1 P1 123.06(19)
C55 P2 Cu1 P1 -116.83(18)
C54 P2 Cu1 P1 1.26(18)
